data_4036872
loop_
_publ_author_name
'Tanimoto, Hiroki'
'Shitaoka, Takashi'
'Yokoyama, Keiichi'
'Morimoto, Tsumoru'
'Nishiyama, Yasuhiro'
'Kakiuchi, Kiyomi'

_publ_section_title
;
 Formal [3+2] Cycloaddition of Nitrosoallenes with Carbonyl and Nitrile
 Compounds to Form Functional Cyclic Nitrones.
;
_journal_issue 19
_journal_name_full 'The Journal of organic chemistry'
_journal_page_first 8722
_journal_page_last 8735
_journal_paper_doi 10.1021/acs.joc.6b00758
_journal_volume 81
_journal_year 2016
_chemical_formula_moiety 'C25 H27 N O3'
_chemical_formula_sum 'C25 H27 N O3'
_chemical_formula_weight 389.49
_space_group_crystal_system monoclinic
_space_group_IT_number 14
_space_group_name_Hall '-P 2ybc'
_space_group_name_H-M_alt 'P 1 21/c 1'
_atom_sites_solution_hydrogens geom
_atom_sites_solution_primary direct
_atom_sites_solution_secondary difmap
_cell_angle_alpha 90.0000
_cell_angle_beta 99.040(7)
_cell_angle_gamma 90.0000
_cell_formula_units_Z 4
_cell_length_a 9.28844(17)
_cell_length_b 9.16769(17)
_cell_length_c 24.8234(5)
_cell_measurement_reflns_used 29050
_cell_measurement_temperature 123
_cell_measurement_theta_max 27.50
_cell_measurement_theta_min 3.14
_cell_volume 2087.54(8)
_computing_cell_refinement 'RAPID AUTO'
_computing_data_collection 'RAPID AUTO (Rigaku, ????)'
_computing_data_reduction 'RAPID AUTO'
_computing_molecular_graphics 'CrystalStructure 4.1'
_computing_publication_material 'CrystalStructure 4.1 (Rigaku, 2014)'
_computing_structure_refinement 'SHELXL2013 (Sheldrick, 2008)'
_computing_structure_solution 'SIR2011 (Burla, et al., 2012)'
_diffrn_ambient_temperature 123
_diffrn_detector_area_resol_mean 10.000
_diffrn_measured_fraction_theta_full 0.998
_diffrn_measured_fraction_theta_max 0.999
_diffrn_measurement_device_type 'Rigaku R-AXIS RAPID'
_diffrn_measurement_method \w
_diffrn_radiation_type 'Mo K\a'
_diffrn_radiation_wavelength 0.71075
_diffrn_reflns_av_R_equivalents 0.0192
_diffrn_reflns_Laue_measured_fraction_full 0.998
_diffrn_reflns_Laue_measured_fraction_max 0.999
_diffrn_reflns_limit_h_max 12
_diffrn_reflns_limit_h_min -12
_diffrn_reflns_limit_k_max 11
_diffrn_reflns_limit_k_min -11
_diffrn_reflns_limit_l_max 31
_diffrn_reflns_limit_l_min -32
_diffrn_reflns_number 34695
_diffrn_reflns_point_group_measured_fraction_full 0.998
_diffrn_reflns_point_group_measured_fraction_max 0.999
_diffrn_reflns_theta_full 25.242
_diffrn_reflns_theta_max 27.485
_diffrn_reflns_theta_min 3.142
_diffrn_standards_number 0
_exptl_absorpt_coefficient_mu 0.081
_exptl_absorpt_correction_T_max 0.992
_exptl_absorpt_correction_T_min 0.902
_exptl_absorpt_correction_type multi-scan
_exptl_absorpt_process_details 'ABSCOR (Rigaku, 1995)'
_exptl_crystal_colour colorless
_exptl_crystal_density_diffrn 1.239
_exptl_crystal_density_method 'not measured'
_exptl_crystal_description block
_exptl_crystal_F_000 832.00
_exptl_crystal_size_max 0.140
_exptl_crystal_size_mid 0.100
_exptl_crystal_size_min 0.100
_refine_diff_density_max 1.20
_refine_diff_density_min -0.56
_refine_ls_extinction_method none
_refine_ls_goodness_of_fit_ref 1.021
_refine_ls_hydrogen_treatment constr
_refine_ls_number_parameters 264
_refine_ls_number_reflns 4769
_refine_ls_number_restraints 0
_refine_ls_R_factor_all 0.0575
_refine_ls_R_factor_gt 0.0527
_refine_ls_shift/su_max 0.000
_refine_ls_structure_factor_coef Fsqd
_refine_ls_weighting_details 'w = 1/[\s^2^(Fo^2^)+(0.0641P)^2^+2.0475P] where P=(Fo^2^+2Fc^2^)/3'
_refine_ls_weighting_scheme calc
_refine_ls_wR_factor_gt 0.1330
_refine_ls_wR_factor_ref 0.1363
_reflns_number_gt 4322
_reflns_number_total 4769
_reflns_threshold_expression F^2^>2.0\s(F^2^)
_cod_data_source_file jo6b00758_si_002.cif
_cod_data_source_block TS_02_139_HPLC_A
_cod_database_code 4036872
_shelxl_res_file
;
TITL TS_02_139_HPLC_A
CELL  0.71075 9.28844 9.16769 24.82339 90.00000 99.04020 90.00000
ZERR  4 0.00017 0.00017 0.00045 0.00000 0.00700 0.00000
LATT 1
SYMM    -X, .50+Y, .50-Z
SFAC C H N O
UNIT 100 108 4 12
L.S. 5
FMAP 2
PLAN -20
WPDB -2
HTAB
BOND $H
CONF
LIST 4
TEMP -150.0
ACTA
SIZE 0.140 0.100 0.100
WGHT    0.064100    2.047500
FVAR       0.98185
O1    4    0.269694    0.467241    0.322594    11.00000    0.02551    0.02452 =
         0.02593   -0.01051    0.00546   -0.00007
O2    4    0.328908    0.423499    0.220701    11.00000    0.02144    0.01826 =
         0.01664    0.00034   -0.00039   -0.00616
AFIX 147
H2    2    0.394416    0.469564    0.240973    11.00000   -1.20000
AFIX   0
O3    4    0.404497    0.200881    0.260993    11.00000    0.01809    0.02088 =
         0.01527   -0.00455   -0.00253    0.00577
N1    3    0.425015    0.094437    0.221433    11.00000    0.01841    0.01803 =
         0.01753   -0.00275    0.00212    0.00445
C1    1    0.250039    0.345043    0.305196    11.00000    0.01637    0.02189 =
         0.01460   -0.00314   -0.00034    0.00213
C2    1    0.185232    0.225058    0.334691    11.00000    0.04314    0.03058 =
         0.01328   -0.00205    0.00789   -0.00696
AFIX  23
H2A   2    0.154088    0.264581    0.368145    11.00000   -1.20000
H2B   2    0.259794    0.149067    0.345687    11.00000   -1.20000
AFIX   0
C3    1    0.053800    0.156977    0.298207    11.00000    0.03357    0.02819 =
         0.01933   -0.00166    0.01224   -0.00761
AFIX  23
H3A   2    0.017062    0.073318    0.317300    11.00000   -1.20000
H3B   2   -0.025424    0.229916    0.290750    11.00000   -1.20000
AFIX   0
C4    1    0.096644    0.105369    0.244561    11.00000    0.02087    0.01840 =
         0.01611   -0.00006    0.00427   -0.00285
AFIX  23
H4A   2    0.010689    0.061894    0.221512    11.00000   -1.20000
H4B   2    0.172558    0.029038    0.252008    11.00000   -1.20000
AFIX   0
C5    1    0.154919    0.232501    0.213745    11.00000    0.01356    0.01411 =
         0.01237   -0.00132    0.00169    0.00091
AFIX  13
H5    2    0.075986    0.306723    0.204558    11.00000   -1.20000
AFIX   0
C6    1    0.286899    0.304891    0.248428    11.00000    0.01569    0.01497 =
         0.01332   -0.00077    0.00086    0.00103
C7    1    0.208976    0.186677    0.162173    11.00000    0.01291    0.01271 =
         0.01412   -0.00180    0.00218   -0.00096
C8    1    0.338462    0.091444    0.175220    11.00000    0.01417    0.01603 =
         0.01603   -0.00005    0.00347    0.00092
C9    1    0.363444   -0.038311    0.139930    11.00000    0.01688    0.01661 =
         0.01984   -0.00258    0.00389    0.00269
AFIX  23
H9A   2    0.446210   -0.096383    0.158766    11.00000   -1.20000
H9B   2    0.390204   -0.002707    0.105173    11.00000   -1.20000
AFIX   0
C10   1    0.228913   -0.136635    0.127499    11.00000    0.02833    0.02538 =
         0.06991   -0.01434    0.01783   -0.00483
AFIX  23
H10A  2    0.141331   -0.074855    0.117607    11.00000   -1.20000
H10B  2    0.217181   -0.191821    0.160815    11.00000   -1.20000
AFIX   0
C11   1    0.238741   -0.246294    0.080301    11.00000    0.03217    0.02891 =
         0.06137   -0.00726   -0.00493   -0.00369
AFIX  23
H11A  2    0.143499   -0.295664    0.070296    11.00000   -1.20000
H11B  2    0.259542   -0.191986    0.047920    11.00000   -1.20000
AFIX   0
C12   1    0.355922   -0.359877    0.095776    11.00000    0.04433    0.02540 =
         0.04211   -0.00462    0.01007    0.00341
AFIX 137
H12A  2    0.336110   -0.413592    0.127949    11.00000   -1.20000
H12B  2    0.451075   -0.311827    0.104068    11.00000   -1.20000
H12C  2    0.356546   -0.427846    0.065342    11.00000   -1.20000
AFIX   0
C13   1    0.146466    0.228273    0.111585    11.00000    0.01254    0.01290 =
         0.01487   -0.00230    0.00196   -0.00195
C14   1    0.001025    0.300591    0.101114    11.00000    0.01333    0.01586 =
         0.01259   -0.00349   -0.00001   -0.00030
C15   1   -0.117664    0.243479    0.122458    11.00000    0.01534    0.02176 =
         0.01839    0.00093    0.00037   -0.00165
AFIX  43
H15   2   -0.105074    0.158659    0.144686    11.00000   -1.20000
AFIX   0
C16   1   -0.253770    0.309313    0.111542    11.00000    0.01420    0.03190 =
         0.02602   -0.00105    0.00241   -0.00151
AFIX  43
H16   2   -0.333321    0.270139    0.126642    11.00000   -1.20000
AFIX   0
C17   1   -0.273721    0.432232    0.078609    11.00000    0.01647    0.02800 =
         0.02583   -0.00448   -0.00145    0.00626
AFIX  43
H17   2   -0.366810    0.477321    0.071135    11.00000   -1.20000
AFIX   0
C18   1   -0.157155    0.489134    0.056606    11.00000    0.02570    0.01883 =
         0.02053   -0.00007    0.00045    0.00619
AFIX  43
H18   2   -0.170657    0.573175    0.033986    11.00000   -1.20000
AFIX   0
C19   1   -0.021091    0.423654    0.067553    11.00000    0.01985    0.01644 =
         0.01733   -0.00116    0.00376    0.00016
AFIX  43
H19   2    0.057877    0.462801    0.052095    11.00000   -1.20000
AFIX   0
C20   1    0.215672    0.202610    0.062312    11.00000    0.01543    0.01404 =
         0.01276    0.00049    0.00218    0.00072
C21   1    0.135951    0.134921    0.016685    11.00000    0.01762    0.01688 =
         0.01585   -0.00087    0.00215   -0.00276
AFIX  43
H21   2    0.035723    0.113440    0.016261    11.00000   -1.20000
AFIX   0
C22   1    0.201668    0.098706   -0.028055    11.00000    0.02774    0.01891 =
         0.01421   -0.00185    0.00233   -0.00095
AFIX  43
H22   2    0.147512    0.048999   -0.058205    11.00000   -1.20000
AFIX   0
C23   1    0.346483    0.135120   -0.028736    11.00000    0.02609    0.02475 =
         0.01666    0.00065    0.00920    0.00481
AFIX  43
H23   2    0.391872    0.109588   -0.059149    11.00000   -1.20000
AFIX   0
C24   1    0.424677    0.209014    0.015227    11.00000    0.01625    0.03018 =
         0.02168    0.00160    0.00574    0.00018
AFIX  43
H24   2    0.522841    0.236758    0.014383    11.00000   -1.20000
AFIX   0
C25   1    0.359714    0.242513    0.060476    11.00000    0.01617    0.02340 =
         0.01654   -0.00101    0.00110   -0.00096
AFIX  43
H25   2    0.413921    0.293030    0.090408    11.00000   -1.20000
AFIX   0
HKLF 4
 
REM  TS_02_139_HPLC_A
REM R1 =  0.0527 for    4322 Fo > 4sig(Fo)  and  0.0575 for all    4769 data
REM    264 parameters refined using      0 restraints
 
END  
     
WGHT      0.0641      2.0475 

REM Instructions for potential hydrogen bonds
EQIV $1 -x+1, y+1/2, -z+1/2
HTAB O2 N1_$1

REM Highest difference peak  1.204,  deepest hole -0.561,  1-sigma level  0.054
Q1    1   0.2822 -0.1689  0.1599  11.00000  0.05    1.20
Q2    1   0.2999 -0.2999  0.1219  11.00000  0.05    1.07
Q3    1   0.2730 -0.3058  0.0606  11.00000  0.05    0.57
Q4    1   0.2922  0.7761  0.2662  11.00000  0.05    0.52
Q5    1   0.2736  0.3224  0.2796  11.00000  0.05    0.40
Q6    1   0.0771  0.2706  0.1090  11.00000  0.05    0.39
Q7    1   0.2216  0.2629  0.2337  11.00000  0.05    0.37
Q8    1   0.1784  0.2034  0.1874  11.00000  0.05    0.36
Q9    1   0.2753  0.1362  0.1667  11.00000  0.05    0.34
Q10   1   0.1273  0.1745  0.2313  11.00000  0.05    0.31
Q11   1   0.2919  0.2064  0.0631  11.00000  0.05    0.31
Q12   1   0.1828  0.2121  0.0858  11.00000  0.05    0.30
Q13   1   0.1763  0.1710  0.0390  11.00000  0.05    0.30
Q14   1   0.3442  0.0255  0.1587  11.00000  0.05    0.29
Q15   1  -0.0197  0.3534  0.0802  11.00000  0.05    0.29
Q16   1   0.1800  0.1061 -0.0014  11.00000  0.05    0.29
Q17   1  -0.2071  0.4833  0.0771  11.00000  0.05    0.29
Q18   1   0.2152  0.2819  0.3201  11.00000  0.05    0.29
Q19   1   0.0748  0.1370  0.2729  11.00000  0.05    0.29
Q20   1   0.1188  0.1922  0.3174  11.00000  0.05    0.28
;

loop_
_symmetry_equiv_pos_site_id
_space_group_symop_operation_xyz
1 +X,+Y,+Z
2 -X,1/2+Y,1/2-Z
3 -X,-Y,-Z
4 +X,1/2-Y,1/2+Z

loop_
_atom_site_label
_atom_site_type_symbol
_atom_site_fract_x
_atom_site_fract_y
_atom_site_fract_z
_atom_site_U_iso_or_equiv
_atom_site_adp_type
_atom_site_occupancy
_atom_site_site_symmetry_multiplicity
_atom_site_calc_flag
_atom_site_refinement_flags
O1 O 0.26969(13) 0.46724(13) 0.32259(5) 0.0252(3) Uani 1 4 d .
O2 O 0.32891(12) 0.42350(12) 0.22070(4) 0.0191(2) Uani 1 4 d .
O3 O 0.40450(11) 0.20088(12) 0.26099(4) 0.0186(2) Uani 1 4 d .
N1 N 0.42501(14) 0.09444(14) 0.22143(5) 0.0181(3) Uani 1 4 d .
C1 C 0.25004(16) 0.34504(17) 0.30520(6) 0.0179(3) Uani 1 4 d .
C2 C 0.1852(2) 0.2251(2) 0.33469(6) 0.0286(4) Uani 1 4 d .
C3 C 0.0538(2) 0.1570(2) 0.29821(7) 0.0262(4) Uani 1 4 d .
C4 C 0.09664(17) 0.10537(17) 0.24456(6) 0.0183(3) Uani 1 4 d .
C5 C 0.15492(15) 0.23250(15) 0.21374(5) 0.0134(3) Uani 1 4 d .
C6 C 0.28690(15) 0.30489(16) 0.24843(6) 0.0148(3) Uani 1 4 d .
C7 C 0.20898(15) 0.18668(15) 0.16217(6) 0.0132(3) Uani 1 4 d .
C8 C 0.33846(15) 0.09144(16) 0.17522(6) 0.0153(3) Uani 1 4 d .
C9 C 0.36344(16) -0.03831(16) 0.13993(6) 0.0177(3) Uani 1 4 d .
C10 C 0.2289(2) -0.1366(2) 0.12750(10) 0.0401(5) Uani 1 4 d .
C11 C 0.2387(2) -0.2463(2) 0.08030(10) 0.0421(5) Uani 1 4 d .
C12 C 0.3559(2) -0.3599(2) 0.09578(9) 0.0369(4) Uani 1 4 d .
C13 C 0.14647(15) 0.22827(15) 0.11159(6) 0.0135(3) Uani 1 4 d .
C14 C 0.00103(15) 0.30059(16) 0.10111(6) 0.0141(3) Uani 1 4 d .
C15 C -0.11766(16) 0.24348(17) 0.12246(6) 0.0187(3) Uani 1 4 d .
C16 C -0.25377(17) 0.30931(19) 0.11154(7) 0.0241(3) Uani 1 4 d .
C17 C -0.27372(17) 0.43223(19) 0.07861(7) 0.0239(3) Uani 1 4 d .
C18 C -0.15716(18) 0.48913(17) 0.05661(6) 0.0220(3) Uani 1 4 d .
C19 C -0.02109(17) 0.42365(16) 0.06755(6) 0.0178(3) Uani 1 4 d .
C20 C 0.21567(15) 0.20261(15) 0.06231(6) 0.0141(3) Uani 1 4 d .
C21 C 0.13595(16) 0.13492(16) 0.01669(6) 0.0168(3) Uani 1 4 d .
C22 C 0.20167(18) 0.09871(17) -0.02806(6) 0.0204(3) Uani 1 4 d .
C23 C 0.34648(18) 0.13512(18) -0.02874(6) 0.0219(3) Uani 1 4 d .
C24 C 0.42468(17) 0.20901(19) 0.01523(6) 0.0224(3) Uani 1 4 d .
C25 C 0.35971(16) 0.24251(17) 0.06048(6) 0.0189(3) Uani 1 4 d .
H2 H 0.39442 0.46956 0.24097 0.0230 Uiso 1 4 calc R
H2A H 0.15409 0.26458 0.36814 0.0344 Uiso 1 4 calc R
H2B H 0.25979 0.14907 0.34569 0.0344 Uiso 1 4 calc R
H3A H 0.01706 0.07332 0.3173 0.0314 Uiso 1 4 calc R
H3B H -0.02542 0.22992 0.29075 0.0314 Uiso 1 4 calc R
H4A H 0.01069 0.06189 0.22151 0.0220 Uiso 1 4 calc R
H4B H 0.17256 0.02904 0.25201 0.0220 Uiso 1 4 calc R
H5 H 0.07599 0.30672 0.20456 0.0161 Uiso 1 4 calc R
H9A H 0.44621 -0.09638 0.15877 0.0212 Uiso 1 4 calc R
H9B H 0.3902 -0.00271 0.10517 0.0212 Uiso 1 4 calc R
H10A H 0.14133 -0.07485 0.11761 0.0481 Uiso 1 4 calc R
H10B H 0.21718 -0.19182 0.16081 0.0481 Uiso 1 4 calc R
H11A H 0.1435 -0.29566 0.0703 0.0506 Uiso 1 4 calc R
H11B H 0.25954 -0.19199 0.04792 0.0506 Uiso 1 4 calc R
H12A H 0.33611 -0.41359 0.12795 0.0443 Uiso 1 4 calc R
H12B H 0.45108 -0.31183 0.10407 0.0443 Uiso 1 4 calc R
H12C H 0.35655 -0.42785 0.06534 0.0443 Uiso 1 4 calc R
H15 H -0.10507 0.15866 0.14469 0.0225 Uiso 1 4 calc R
H16 H -0.33332 0.27014 0.12664 0.0289 Uiso 1 4 calc R
H17 H -0.36681 0.47732 0.07114 0.0287 Uiso 1 4 calc R
H18 H -0.17066 0.57317 0.03399 0.0264 Uiso 1 4 calc R
H19 H 0.05788 0.4628 0.05209 0.0213 Uiso 1 4 calc R
H21 H 0.03572 0.11344 0.01626 0.0202 Uiso 1 4 calc R
H22 H 0.14751 0.049 -0.0582 0.0245 Uiso 1 4 calc R
H23 H 0.39187 0.10959 -0.05915 0.0262 Uiso 1 4 calc R
H24 H 0.52284 0.23676 0.01438 0.0269 Uiso 1 4 calc R
H25 H 0.41392 0.29303 0.09041 0.0226 Uiso 1 4 calc R

loop_
_atom_site_aniso_label
_atom_site_aniso_U_11
_atom_site_aniso_U_22
_atom_site_aniso_U_33
_atom_site_aniso_U_12
_atom_site_aniso_U_13
_atom_site_aniso_U_23
O1 0.0255(6) 0.0245(6) 0.0259(6) -0.0001(5) 0.0055(5) -0.0105(5)
O2 0.0214(5) 0.0183(5) 0.0166(5) -0.0062(4) -0.0004(4) 0.0003(4)
O3 0.0181(5) 0.0209(5) 0.0153(5) 0.0058(4) -0.0025(4) -0.0046(4)
N1 0.0184(6) 0.0180(6) 0.0175(6) 0.0045(5) 0.0021(5) -0.0027(5)
C1 0.0164(7) 0.0219(7) 0.0146(7) 0.0021(6) -0.0003(5) -0.0031(6)
C2 0.0431(10) 0.0306(9) 0.0133(7) -0.0070(8) 0.0079(7) -0.0021(6)
C3 0.0336(9) 0.0282(9) 0.0193(8) -0.0076(7) 0.0122(7) -0.0017(6)
C4 0.0209(7) 0.0184(7) 0.0161(7) -0.0029(6) 0.0043(5) -0.0001(5)
C5 0.0136(6) 0.0141(6) 0.0124(6) 0.0009(5) 0.0017(5) -0.0013(5)
C6 0.0157(7) 0.0150(7) 0.0133(6) 0.0010(5) 0.0009(5) -0.0008(5)
C7 0.0129(6) 0.0127(6) 0.0141(6) -0.0010(5) 0.0022(5) -0.0018(5)
C8 0.0142(6) 0.0160(7) 0.0160(7) 0.0009(5) 0.0035(5) -0.0001(5)
C9 0.0169(7) 0.0166(7) 0.0198(7) 0.0027(5) 0.0039(5) -0.0026(6)
C10 0.0283(9) 0.0254(9) 0.0699(14) -0.0048(7) 0.0178(9) -0.0143(9)
C11 0.0322(10) 0.0289(10) 0.0614(14) -0.0037(8) -0.0049(9) -0.0073(9)
C12 0.0443(11) 0.0254(9) 0.0421(11) 0.0034(8) 0.0101(9) -0.0046(8)
C13 0.0125(6) 0.0129(6) 0.0149(6) -0.0019(5) 0.0020(5) -0.0023(5)
C14 0.0133(6) 0.0159(7) 0.0126(6) -0.0003(5) -0.0000(5) -0.0035(5)
C15 0.0153(7) 0.0218(7) 0.0184(7) -0.0017(6) 0.0004(5) 0.0009(6)
C16 0.0142(7) 0.0319(9) 0.0260(8) -0.0015(6) 0.0024(6) -0.0010(7)
C17 0.0165(7) 0.0280(8) 0.0258(8) 0.0063(6) -0.0014(6) -0.0045(7)
C18 0.0257(8) 0.0188(7) 0.0205(7) 0.0062(6) 0.0004(6) -0.0001(6)
C19 0.0199(7) 0.0164(7) 0.0173(7) 0.0002(6) 0.0038(5) -0.0012(5)
C20 0.0154(6) 0.0140(6) 0.0128(6) 0.0007(5) 0.0022(5) 0.0005(5)
C21 0.0176(7) 0.0169(7) 0.0159(7) -0.0028(5) 0.0022(5) -0.0009(5)
C22 0.0277(8) 0.0189(7) 0.0142(7) -0.0010(6) 0.0023(6) -0.0019(5)
C23 0.0261(8) 0.0248(8) 0.0167(7) 0.0048(6) 0.0092(6) 0.0006(6)
C24 0.0163(7) 0.0302(8) 0.0217(7) 0.0002(6) 0.0057(6) 0.0016(6)
C25 0.0162(7) 0.0234(8) 0.0165(7) -0.0010(6) 0.0011(5) -0.0010(6)

loop_
_atom_type_symbol
_atom_type_description
_atom_type_scat_dispersion_real
_atom_type_scat_dispersion_imag
_atom_type_scat_source
C C 0.0033 0.0016
;
International Tables for Crystallography
(Vol. C, Tables 4.2.6.8 and 6.1.1.4)
;
H H 0.0000 0.0000
;
International Tables for Crystallography
(Vol. C, Table 6.1.1.4)
;
N N 0.0061 0.0033
;
International Tables for Crystallography
(Vol. C, Tables 4.2.6.8 and 6.1.1.4)
;
O O 0.0106 0.0060
;
International Tables for Crystallography
(Vol. C, Tables 4.2.6.8 and 6.1.1.4)
;

loop_
_geom_angle_atom_site_label_1
_geom_angle_atom_site_label_2
_geom_angle_atom_site_label_3
_geom_angle
_geom_angle_publ_flag
N1 O3 C6 118.90(10) yes
O3 N1 C8 119.75(12) yes
O1 C1 C2 123.89(15) yes
O1 C1 C6 120.36(14) yes
C2 C1 C6 115.72(13) yes
C1 C2 C3 110.72(13) yes
C2 C3 C4 110.45(15) yes
C3 C4 C5 111.10(13) yes
C4 C5 C6 111.17(11) yes
C4 C5 C7 113.68(12) yes
C6 C5 C7 104.71(12) yes
O2 C6 O3 111.40(12) yes
O2 C6 C1 112.87(12) yes
O2 C6 C5 109.00(11) yes
O3 C6 C1 103.20(11) yes
O3 C6 C5 110.22(11) yes
C1 C6 C5 110.05(12) yes
C5 C7 C8 110.26(12) yes
C5 C7 C13 123.94(13) yes
C8 C7 C13 125.79(14) yes
N1 C8 C7 123.50(14) yes
N1 C8 C9 113.50(12) yes
C7 C8 C9 121.94(12) yes
C8 C9 C10 112.57(14) yes
C9 C10 C11 112.88(18) yes
C10 C11 C12 112.24(18) yes
C7 C13 C14 122.17(14) yes
C7 C13 C20 122.75(13) yes
C14 C13 C20 115.07(12) yes
C13 C14 C15 120.96(13) yes
C13 C14 C19 120.47(14) yes
C15 C14 C19 118.51(13) yes
C14 C15 C16 120.75(14) yes
C15 C16 C17 120.08(16) yes
C16 C17 C18 119.78(15) yes
C17 C18 C19 120.21(14) yes
C14 C19 C18 120.66(15) yes
C13 C20 C21 119.63(13) yes
C13 C20 C25 121.74(12) yes
C21 C20 C25 118.62(14) yes
C20 C21 C22 120.71(14) yes
C21 C22 C23 120.03(13) yes
C22 C23 C24 119.72(15) yes
C23 C24 C25 120.19(15) yes
C20 C25 C24 120.58(13) yes
C6 O2 H2 109.471 no
C1 C2 H2A 109.499 no
C1 C2 H2B 109.504 no
C3 C2 H2A 109.501 no
C3 C2 H2B 109.505 no
H2A C2 H2B 108.068 no
C2 C3 H3A 109.566 no
C2 C3 H3B 109.562 no
C4 C3 H3A 109.558 no
C4 C3 H3B 109.555 no
H3A C3 H3B 108.110 no
C3 C4 H4A 109.421 no
C3 C4 H4B 109.410 no
C5 C4 H4A 109.416 no
C5 C4 H4B 109.414 no
H4A C4 H4B 108.023 no
C4 C5 H5 109.036 no
C6 C5 H5 109.037 no
C7 C5 H5 109.052 no
C8 C9 H9A 109.076 no
C8 C9 H9B 109.087 no
C10 C9 H9A 109.085 no
C10 C9 H9B 109.079 no
H9A C9 H9B 107.835 no
C9 C10 H10A 109.009 no
C9 C10 H10B 109.012 no
C11 C10 H10A 109.012 no
C11 C10 H10B 109.004 no
H10A C10 H10B 107.792 no
C10 C11 H11A 109.151 no
C10 C11 H11B 109.161 no
C12 C11 H11A 109.154 no
C12 C11 H11B 109.160 no
H11A C11 H11B 107.880 no
C11 C12 H12A 109.476 no
C11 C12 H12B 109.470 no
C11 C12 H12C 109.466 no
H12A C12 H12B 109.474 no
H12A C12 H12C 109.478 no
H12B C12 H12C 109.463 no
C14 C15 H15 119.627 no
C16 C15 H15 119.624 no
C15 C16 H16 119.961 no
C17 C16 H16 119.957 no
C16 C17 H17 120.109 no
C18 C17 H17 120.114 no
C17 C18 H18 119.897 no
C19 C18 H18 119.890 no
C14 C19 H19 119.668 no
C18 C19 H19 119.672 no
C20 C21 H21 119.655 no
C22 C21 H21 119.634 no
C21 C22 H22 119.974 no
C23 C22 H22 119.994 no
C22 C23 H23 120.143 no
C24 C23 H23 120.140 no
C23 C24 H24 119.897 no
C25 C24 H24 119.913 no
C20 C25 H25 119.716 no
C24 C25 H25 119.703 no

loop_
_geom_bond_atom_site_label_1
_geom_bond_atom_site_label_2
_geom_bond_distance
_geom_bond_publ_flag
O1 C1 1.2041(19) yes
O2 C6 1.3758(19) yes
O3 N1 1.4183(17) yes
O3 C6 1.4466(17) yes
N1 C8 1.2935(18) yes
C1 C2 1.499(2) yes
C1 C6 1.546(2) yes
C2 C3 1.534(2) yes
C3 C4 1.524(2) yes
C4 C5 1.538(2) yes
C5 C6 1.5340(19) yes
C5 C7 1.506(2) yes
C7 C8 1.4803(19) yes
C7 C13 1.353(2) yes
C8 C9 1.517(2) yes
C9 C10 1.532(2) yes
C10 C11 1.557(3) yes
C11 C12 1.512(3) yes
C13 C14 1.491(2) yes
C13 C20 1.487(2) yes
C14 C15 1.398(2) yes
C14 C19 1.398(2) yes
C15 C16 1.389(2) yes
C16 C17 1.387(2) yes
C17 C18 1.389(2) yes
C18 C19 1.387(2) yes
C20 C21 1.397(2) yes
C20 C25 1.395(2) yes
C21 C22 1.389(2) yes
C22 C23 1.389(2) yes
C23 C24 1.389(2) yes
C24 C25 1.390(2) yes
O2 H2 0.840 no
C2 H2A 0.990 no
C2 H2B 0.990 no
C3 H3A 0.990 no
C3 H3B 0.990 no
C4 H4A 0.990 no
C4 H4B 0.990 no
C5 H5 1.000 no
C9 H9A 0.990 no
C9 H9B 0.990 no
C10 H10A 0.990 no
C10 H10B 0.990 no
C11 H11A 0.990 no
C11 H11B 0.990 no
C12 H12A 0.980 no
C12 H12B 0.980 no
C12 H12C 0.980 no
C15 H15 0.950 no
C16 H16 0.950 no
C17 H17 0.950 no
C18 H18 0.950 no
C19 H19 0.950 no
C21 H21 0.950 no
C22 H22 0.950 no
C23 H23 0.950 no
C24 H24 0.950 no
C25 H25 0.950 no

loop_
_geom_contact_atom_site_label_1
_geom_contact_atom_site_label_2
_geom_contact_distance
_geom_contact_publ_flag
_geom_contact_site_symmetry_2
O1 O2 2.7014(17) no .
O1 O3 3.2359(17) no .
O1 C3 3.478(2) no .
O1 C5 3.4876(17) no .
O2 N1 3.1453(17) no .
O2 C7 2.7490(17) no .
O2 C8 3.2529(18) no .
O2 C13 3.4596(17) no .
O3 C2 2.952(2) no .
O3 C3 3.546(2) no .
O3 C4 2.9569(19) no .
O3 C7 2.8165(16) no .
N1 C4 3.193(2) no .
N1 C5 2.7895(19) no .
N1 C10 3.451(2) no .
C1 C4 2.907(2) no .
C2 C5 2.9720(19) no .
C3 C6 2.982(2) no .
C4 C8 3.040(2) no .
C4 C13 3.586(2) no .
C4 C15 3.586(2) no .
C5 C14 2.9990(18) no .
C5 C15 3.1228(18) no .
C6 C8 2.763(2) no .
C6 C13 3.513(2) no .
C7 C10 3.100(2) no .
C7 C15 3.084(2) no .
C7 C21 3.600(2) no .
C7 C25 3.115(2) no .
C8 C20 3.032(2) no .
C8 C25 3.201(2) no .
C9 C12 3.142(2) no .
C9 C13 3.175(2) no .
C9 C20 3.105(2) no .
C9 C25 3.240(2) no .
C10 C13 3.441(2) no .
C10 C20 3.499(3) no .
C14 C17 2.799(2) no .
C14 C21 3.016(2) no .
C15 C18 2.773(2) no .
C16 C19 2.776(2) no .
C19 C20 3.008(2) no .
C19 C21 3.363(2) no .
C20 C23 2.798(2) no .
C21 C24 2.772(2) no .
C22 C25 2.777(2) no .
O1 N1 3.4014(19) no 2_655
O1 C9 3.3888(19) no 2_655
O1 C15 3.297(2) no 2_555
O1 C16 3.550(2) no 2_555
O2 O3 3.5286(15) no 2_655
O2 N1 2.9516(16) no 2_655
O3 O2 3.5286(15) no 2_645
N1 O1 3.4014(19) no 2_645
N1 O2 2.9516(16) no 2_645
C2 C17 3.458(2) no 2_545
C2 C18 3.500(2) no 2_545
C9 O1 3.3888(19) no 2_645
C15 O1 3.297(2) no 2_545
C16 O1 3.550(2) no 2_545
C17 C2 3.458(2) no 2_555
C18 C2 3.500(2) no 2_555
C21 C21 3.539(2) no 3_555
O1 H2 2.4870 no .
O1 H2A 2.5030 no .
O1 H2B 2.9769 no .
O1 H3B 3.4916 no .
O1 H5 3.5115 no .
O2 H5 2.5554 no .
O3 H2 2.5116 no .
O3 H2B 2.7094 no .
O3 H4B 2.6499 no .
O3 H5 3.2971 no .
N1 H2 3.4908 no .
N1 H4B 2.6445 no .
N1 H9A 2.3695 no .
N1 H9B 2.9889 no .
N1 H10B 3.4591 no .
C1 H2 2.5131 no .
C1 H3A 3.3441 no .
C1 H3B 2.7387 no .
C1 H4B 3.2180 no .
C1 H5 2.7765 no .
C2 H4A 3.3657 no .
C2 H4B 2.7166 no .
C2 H5 3.3158 no .
C3 H5 2.7353 no .
C4 H2A 3.3632 no .
C4 H2B 2.7502 no .
C4 H15 2.9044 no .
C5 H2 3.1075 no .
C5 H2B 3.3556 no .
C5 H3A 3.3782 no .
C5 H3B 2.7326 no .
C5 H15 2.8155 no .
C6 H2A 3.4119 no .
C6 H2B 2.8503 no .
C6 H3B 3.3090 no .
C6 H4A 3.3842 no .
C6 H4B 2.7497 no .
C7 H2 3.5298 no .
C7 H4A 2.7791 no .
C7 H4B 2.7228 no .
C7 H9A 3.4139 no .
C7 H9B 2.9323 no .
C7 H10A 2.6737 no .
C7 H10B 3.4711 no .
C7 H15 2.8923 no .
C7 H25 2.9687 no .
C8 H4A 3.4296 no .
C8 H4B 2.6941 no .
C8 H5 3.3056 no .
C8 H10A 2.6266 no .
C8 H10B 2.8309 no .
C8 H25 2.9669 no .
C9 H4B 3.5799 no .
C9 H11A 3.4085 no .
C9 H11B 2.7277 no .
C9 H12A 3.4592 no .
C9 H12B 2.8232 no .
C9 H25 3.3375 no .
C10 H4B 3.5555 no .
C10 H12A 2.7267 no .
C10 H12B 2.7484 no .
C10 H12C 3.3896 no .
C11 H9A 2.8665 no .
C11 H9B 2.6597 no .
C12 H9A 2.9277 no .
C12 H9B 3.2946 no .
C12 H10A 3.3814 no .
C12 H10B 2.7008 no .
C13 H4A 3.5276 no .
C13 H5 2.5974 no .
C13 H9B 3.1222 no .
C13 H10A 2.7837 no .
C13 H15 2.6729 no .
C13 H19 2.6645 no .
C13 H21 2.6460 no .
C13 H25 2.6852 no .
C14 H5 2.5535 no .
C14 H16 3.2776 no .
C14 H18 3.2755 no .
C14 H21 2.7744 no .
C15 H4A 3.0524 no .
C15 H5 2.5638 no .
C15 H17 3.2631 no .
C15 H19 3.2631 no .
C15 H21 3.4031 no .
C16 H5 3.5343 no .
C16 H18 3.2589 no .
C17 H15 3.2599 no .
C17 H19 3.2613 no .
C18 H16 3.2594 no .
C19 H5 3.5448 no .
C19 H15 3.2629 no .
C19 H17 3.2637 no .
C19 H21 3.1935 no .
C20 H9B 2.6002 no .
C20 H10A 3.0215 no .
C20 H19 2.7902 no .
C20 H22 3.2768 no .
C20 H24 3.2743 no .
C21 H9B 3.2192 no .
C21 H10A 3.1524 no .
C21 H11B 3.2590 no .
C21 H19 3.2456 no .
C21 H23 3.2642 no .
C21 H25 3.2606 no .
C22 H11B 3.2604 no .
C22 H24 3.2593 no .
C23 H9B 3.5195 no .
C23 H21 3.2607 no .
C23 H25 3.2640 no .
C24 H9B 3.0132 no .
C24 H22 3.2600 no .
C25 H9B 2.5032 no .
C25 H19 3.4349 no .
C25 H21 3.2593 no .
C25 H23 3.2667 no .
H2 H5 3.3096 no .
H2A H3A 2.4047 no .
H2A H3B 2.3590 no .
H2B H3A 2.3585 no .
H2B H3B 2.8796 no .
H2B H4B 2.5851 no .
H3A H4A 2.3716 no .
H3A H4B 2.3692 no .
H3B H4A 2.3708 no .
H3B H4B 2.8729 no .
H3B H5 2.5679 no .
H4A H5 2.3797 no .
H4A H10A 3.2679 no .
H4A H10B 3.5024 no .
H4A H15 2.2215 no .
H4B H5 2.8880 no .
H4B H10A 3.4377 no .
H4B H10B 3.1131 no .
H5 H15 2.4686 no .
H9A H10A 2.8624 no .
H9A H10B 2.3081 no .
H9A H11B 3.1380 no .
H9A H12A 3.1372 no .
H9A H12B 2.4013 no .
H9B H10A 2.4699 no .
H9B H10B 2.8625 no .
H9B H11A 3.5482 no .
H9B H11B 2.4416 no .
H9B H12B 2.8908 no .
H9B H24 3.5056 no .
H9B H25 2.7494 no .
H10A H11A 2.3420 no .
H10A H11B 2.4389 no .
H10A H12A 3.5829 no .
H10A H15 3.2797 no .
H10A H21 3.0815 no .
H10B H11A 2.4371 no .
H10B H11B 2.8904 no .
H10B H12A 2.5105 no .
H10B H12B 2.9793 no .
H10B H12C 3.5970 no .
H11A H12A 2.3692 no .
H11A H12B 2.8520 no .
H11A H12C 2.3402 no .
H11B H12A 2.8523 no .
H11B H12B 2.3528 no .
H11B H12C 2.3563 no .
H11B H21 3.5024 no .
H11B H22 3.4701 no .
H15 H16 2.3327 no .
H16 H17 2.3383 no .
H17 H18 2.3388 no .
H18 H19 2.3307 no .
H19 H21 3.3217 no .
H21 H22 2.3338 no .
H22 H23 2.3404 no .
H23 H24 2.3394 no .
H24 H25 2.3349 no .
O1 H4A 2.7996 no 2_555
O1 H9A 2.6710 no 2_655
O1 H9B 3.3899 no 2_655
O1 H15 2.5432 no 2_555
O1 H16 3.0683 no 2_555
O1 H22 3.3350 no 4_555
O1 H23 3.0586 no 4_555
O2 H3A 3.4857 no 2_555
O2 H9A 3.3740 no 2_655
O2 H12A 2.7540 no 1_565
O3 H2 2.8314 no 2_645
O3 H9A 2.9115 no 2_655
O3 H12A 3.5241 no 2_655
O3 H12B 3.4090 no 2_655
N1 H2 2.1220 no 2_645
C1 H4A 3.1229 no 2_555
C1 H9A 2.8732 no 2_655
C1 H12B 3.5893 no 2_655
C1 H15 3.4862 no 2_555
C1 H23 3.4428 no 4_555
C2 H12B 3.4962 no 2_655
C2 H17 3.4969 no 2_545
C2 H18 3.5668 no 2_545
C2 H22 3.4315 no 4_555
C2 H23 3.3670 no 4_555
C3 H5 3.4268 no 2_545
C3 H10B 3.1774 no 2_555
C4 H3B 3.5876 no 2_545
C4 H5 3.5070 no 2_545
C5 H3A 3.5386 no 2_555
C6 H9A 3.2368 no 2_655
C8 H2 3.1797 no 2_645
C9 H2 3.4227 no 2_645
C9 H23 3.3235 no 3_655
C10 H3B 3.2238 no 2_545
C11 H19 3.1710 no 1_545
C11 H21 3.4362 no 3_555
C11 H24 3.4744 no 3_655
C12 H17 3.1192 no 1_645
C12 H19 3.2464 no 1_545
C12 H23 3.4999 no 3_655
C12 H24 3.3148 no 3_655
C12 H25 3.2335 no 1_545
C14 H3A 3.2386 no 2_555
C14 H22 3.5844 no 3_555
C15 H3A 3.4371 no 2_555
C15 H22 3.1100 no 3_555
C16 H2B 3.2941 no 2_555
C16 H3A 3.5485 no 2_555
C16 H24 2.9987 no 1_455
C16 H25 3.0522 no 1_455
C17 H2A 3.4357 no 2_555
C17 H2B 2.7246 no 2_555
C17 H3A 3.4781 no 2_555
C17 H12B 3.5981 no 1_465
C17 H12C 3.5353 no 3_555
C17 H24 2.8944 no 1_455
C17 H25 3.2248 no 1_455
C18 H2A 3.1385 no 2_555
C18 H2B 3.1092 no 2_555
C18 H3A 3.2872 no 2_555
C18 H11A 3.3925 no 1_565
C18 H12C 3.3388 no 3_555
C18 H19 3.0178 no 3_565
C19 H3A 3.1656 no 2_555
C19 H11A 2.9884 no 1_565
C19 H18 3.3071 no 3_565
C19 H19 3.1147 no 3_565
C20 H18 3.1306 no 3_565
C21 H11A 3.4366 no 3_555
C21 H18 2.9960 no 3_565
C21 H21 2.8259 no 3_555
C21 H22 3.4190 no 3_555
C22 H2A 2.8368 no 4_554
C22 H10A 3.5936 no 3_555
C22 H18 3.0232 no 3_565
C22 H21 2.9889 no 3_555
C23 H2A 3.0255 no 4_554
C23 H9B 3.5374 no 3_655
C23 H12B 3.2805 no 3_655
C23 H18 3.1255 no 3_565
C24 H11B 3.5397 no 3_655
C24 H12B 3.4734 no 3_655
C24 H16 3.3259 no 1_655
C24 H17 3.2989 no 1_655
C24 H17 3.5767 no 3_565
C24 H18 3.1846 no 3_565
C24 H23 3.4698 no 3_655
C25 H12A 3.5928 no 1_565
C25 H12C 3.0248 no 1_565
C25 H16 3.0691 no 1_655
C25 H17 3.3084 no 1_655
C25 H18 3.1850 no 3_565
H2 O3 2.8314 no 2_655
H2 N1 2.1220 no 2_655
H2 C8 3.1797 no 2_655
H2 C9 3.4227 no 2_655
H2 H9A 2.7555 no 2_655
H2 H12A 2.9723 no 1_565
H2A C17 3.4357 no 2_545
H2A C18 3.1385 no 2_545
H2A C22 2.8368 no 4_555
H2A C23 3.0255 no 4_555
H2A H10A 3.1822 no 2_555
H2A H10B 3.4336 no 2_555
H2A H11A 3.4071 no 2_555
H2A H17 3.4893 no 2_545
H2A H18 2.9812 no 2_545
H2A H22 2.5106 no 4_555
H2A H23 2.8659 no 4_555
H2B C16 3.2941 no 2_545
H2B C17 2.7246 no 2_545
H2B C18 3.1092 no 2_545
H2B H12B 2.8006 no 2_655
H2B H16 3.5859 no 2_545
H2B H17 2.6617 no 2_545
H2B H18 3.2966 no 2_545
H2B H23 3.3271 no 4_555
H3A O2 3.4857 no 2_545
H3A C5 3.5386 no 2_545
H3A C14 3.2386 no 2_545
H3A C15 3.4371 no 2_545
H3A C16 3.5485 no 2_545
H3A C17 3.4781 no 2_545
H3A C18 3.2872 no 2_545
H3A C19 3.1656 no 2_545
H3A H5 2.6206 no 2_545
H3A H10B 3.1680 no 2_555
H3A H11A 3.5720 no 2_555
H3A H19 3.5682 no 2_545
H3B C4 3.5876 no 2_555
H3B C10 3.2238 no 2_555
H3B H4A 3.0638 no 2_555
H3B H4B 3.1715 no 2_555
H3B H10A 3.2104 no 2_555
H3B H10B 2.4096 no 2_555
H4A O1 2.7996 no 2_545
H4A C1 3.1229 no 2_545
H4A H3B 3.0638 no 2_545
H4A H5 3.1548 no 2_545
H4B H3B 3.1715 no 2_545
H4B H5 3.3806 no 2_545
H5 C3 3.4268 no 2_555
H5 C4 3.5070 no 2_555
H5 H3A 2.6206 no 2_555
H5 H4A 3.1548 no 2_555
H5 H4B 3.3806 no 2_555
H9A O1 2.6710 no 2_645
H9A O2 3.3740 no 2_645
H9A O3 2.9115 no 2_645
H9A C1 2.8732 no 2_645
H9A C6 3.2368 no 2_645
H9A H2 2.7555 no 2_645
H9A H23 3.0920 no 3_655
H9B O1 3.3899 no 2_645
H9B C23 3.5374 no 3_655
H9B H16 3.5645 no 1_655
H9B H23 2.6626 no 3_655
H10A C22 3.5936 no 3_555
H10A H2A 3.1822 no 2_545
H10A H3B 3.2104 no 2_545
H10A H21 3.4864 no 3_555
H10A H22 2.8610 no 3_555
H10B C3 3.1774 no 2_545
H10B H2A 3.4336 no 2_545
H10B H3A 3.1680 no 2_545
H10B H3B 2.4096 no 2_545
H11A C18 3.3925 no 1_545
H11A C19 2.9884 no 1_545
H11A C21 3.4366 no 3_555
H11A H2A 3.4071 no 2_545
H11A H3A 3.5720 no 2_545
H11A H18 3.1539 no 1_545
H11A H19 2.3722 no 1_545
H11A H21 3.0091 no 3_555
H11A H22 3.5007 no 3_555
H11B C24 3.5397 no 3_655
H11B H21 3.0340 no 3_555
H11B H23 3.2937 no 3_655
H11B H24 2.7619 no 3_655
H12A O2 2.7540 no 1_545
H12A O3 3.5241 no 2_645
H12A C25 3.5928 no 1_545
H12A H2 2.9723 no 1_545
H12A H17 3.4389 no 1_645
H12A H19 3.1591 no 1_545
H12A H25 2.9726 no 1_545
H12B O3 3.4090 no 2_645
H12B C1 3.5893 no 2_645
H12B C2 3.4962 no 2_645
H12B C17 3.5981 no 1_645
H12B C23 3.2805 no 3_655
H12B C24 3.4734 no 3_655
H12B H2B 2.8006 no 2_645
H12B H17 2.7750 no 1_645
H12B H23 2.7056 no 3_655
H12B H24 3.0662 no 3_655
H12C C17 3.5353 no 3_555
H12C C18 3.3388 no 3_555
H12C C25 3.0248 no 1_545
H12C H17 2.6950 no 1_645
H12C H17 3.4343 no 3_555
H12C H18 3.0819 no 3_555
H12C H19 2.9193 no 1_545
H12C H24 2.9895 no 3_655
H12C H25 2.6674 no 1_545
H15 O1 2.5432 no 2_545
H15 C1 3.4862 no 2_545
H15 H22 2.8501 no 3_555
H16 O1 3.0683 no 2_545
H16 C24 3.3259 no 1_455
H16 C25 3.0691 no 1_455
H16 H2B 3.5859 no 2_555
H16 H9B 3.5645 no 1_455
H16 H24 2.9110 no 1_455
H16 H25 2.3877 no 1_455
H17 C2 3.4969 no 2_555
H17 C12 3.1192 no 1_465
H17 C24 3.2989 no 1_455
H17 C24 3.5767 no 3_565
H17 C25 3.3084 no 1_455
H17 H2A 3.4893 no 2_555
H17 H2B 2.6617 no 2_555
H17 H12A 3.4389 no 1_465
H17 H12B 2.7750 no 1_465
H17 H12C 2.6950 no 1_465
H17 H12C 3.4343 no 3_555
H17 H24 2.7287 no 1_455
H17 H24 3.5371 no 3_565
H17 H25 2.7454 no 1_455
H18 C2 3.5668 no 2_555
H18 C19 3.3071 no 3_565
H18 C20 3.1306 no 3_565
H18 C21 2.9960 no 3_565
H18 C22 3.0232 no 3_565
H18 C23 3.1255 no 3_565
H18 C24 3.1846 no 3_565
H18 C25 3.1850 no 3_565
H18 H2A 2.9812 no 2_555
H18 H2B 3.2966 no 2_555
H18 H11A 3.1539 no 1_565
H18 H12C 3.0819 no 3_555
H18 H19 2.5447 no 3_565
H18 H21 3.4457 no 3_565
H18 H22 3.5164 no 3_565
H19 C11 3.1710 no 1_565
H19 C12 3.2464 no 1_565
H19 C18 3.0178 no 3_565
H19 C19 3.1147 no 3_565
H19 H3A 3.5682 no 2_555
H19 H11A 2.3722 no 1_565
H19 H12A 3.1591 no 1_565
H19 H12C 2.9193 no 1_565
H19 H18 2.5447 no 3_565
H19 H19 2.7268 no 3_565
H21 C11 3.4362 no 3_555
H21 C21 2.8259 no 3_555
H21 C22 2.9889 no 3_555
H21 H10A 3.4864 no 3_555
H21 H11A 3.0091 no 3_555
H21 H11B 3.0340 no 3_555
H21 H18 3.4457 no 3_565
H21 H21 2.2913 no 3_555
H21 H22 2.5990 no 3_555
H22 O1 3.3350 no 4_554
H22 C2 3.4315 no 4_554
H22 C14 3.5844 no 3_555
H22 C15 3.1100 no 3_555
H22 C21 3.4190 no 3_555
H22 H2A 2.5106 no 4_554
H22 H10A 2.8610 no 3_555
H22 H11A 3.5007 no 3_555
H22 H15 2.8501 no 3_555
H22 H18 3.5164 no 3_565
H22 H21 2.5990 no 3_555
H23 O1 3.0586 no 4_554
H23 C1 3.4428 no 4_554
H23 C2 3.3670 no 4_554
H23 C9 3.3235 no 3_655
H23 C12 3.4999 no 3_655
H23 C24 3.4698 no 3_655
H23 H2A 2.8659 no 4_554
H23 H2B 3.3271 no 4_554
H23 H9A 3.0920 no 3_655
H23 H9B 2.6626 no 3_655
H23 H11B 3.2937 no 3_655
H23 H12B 2.7056 no 3_655
H23 H24 3.4159 no 3_655
H24 C11 3.4744 no 3_655
H24 C12 3.3148 no 3_655
H24 C16 2.9987 no 1_655
H24 C17 2.8944 no 1_655
H24 H11B 2.7619 no 3_655
H24 H12B 3.0662 no 3_655
H24 H12C 2.9895 no 3_655
H24 H16 2.9110 no 1_655
H24 H17 2.7287 no 1_655
H24 H17 3.5371 no 3_565
H24 H23 3.4159 no 3_655
H25 C12 3.2335 no 1_565
H25 C16 3.0522 no 1_655
H25 C17 3.2248 no 1_655
H25 H12A 2.9726 no 1_565
H25 H12C 2.6674 no 1_565
H25 H16 2.3877 no 1_655
H25 H17 2.7454 no 1_655

loop_
_geom_hbond_atom_site_label_D
_geom_hbond_atom_site_label_H
_geom_hbond_atom_site_label_A
_geom_hbond_site_symmetry_A
_geom_hbond_distance_DA
_geom_hbond_distance_DH
_geom_hbond_distance_HA
_geom_hbond_angle_DHA
_geom_hbond_publ_flag
O2 H2 O1 . 2.7014(17) 0.840 2.487 95.6 no
O2 H2 N1 2_655 2.9516(16) 0.840 2.122 169.4 no

loop_
_geom_torsion_atom_site_label_1
_geom_torsion_atom_site_label_2
_geom_torsion_atom_site_label_3
_geom_torsion_atom_site_label_4
_geom_torsion
_geom_torsion_publ_flag
N1 O3 C6 O2 -85.88(13) no
N1 O3 C6 C1 152.73(10) no
N1 O3 C6 C5 35.24(16) no
C6 O3 N1 C8 -0.40(18) no
O3 N1 C8 C7 -5.1(2) no
O3 N1 C8 C9 -173.50(10) no
O1 C1 C2 C3 125.85(15) no
O1 C1 C6 O2 -5.47(18) no
O1 C1 C6 O3 114.91(14) no
O1 C1 C6 C5 -127.48(13) no
C2 C1 C6 O2 172.46(12) no
C2 C1 C6 O3 -67.16(14) no
C2 C1 C6 C5 50.45(16) no
C6 C1 C2 C3 -52.00(17) no
C1 C2 C3 C4 55.00(18) no
C2 C3 C4 C5 -59.01(16) no
C3 C4 C5 C6 58.11(15) no
C3 C4 C5 C7 175.97(11) no
C4 C5 C6 O2 -176.03(11) no
C4 C5 C6 O3 61.42(15) no
C4 C5 C6 C1 -51.75(14) no
C4 C5 C7 C8 -65.41(13) no
C4 C5 C7 C13 114.71(13) no
C6 C5 C7 C8 56.12(13) no
C6 C5 C7 C13 -123.76(12) no
C7 C5 C6 O2 60.81(13) no
C7 C5 C6 O3 -61.74(13) no
C7 C5 C6 C1 -174.91(10) no
C5 C7 C8 N1 -25.35(18) no
C5 C7 C8 C9 142.08(12) no
C5 C7 C13 C14 -12.0(2) no
C5 C7 C13 C20 169.40(11) no
C8 C7 C13 C14 168.18(12) no
C8 C7 C13 C20 -10.5(2) no
C13 C7 C8 N1 154.53(14) no
C13 C7 C8 C9 -38.0(2) no
N1 C8 C9 C10 119.08(13) no
C7 C8 C9 C10 -49.50(18) no
C8 C9 C10 C11 165.60(12) no
C9 C10 C11 C12 67.6(2) no
C7 C13 C14 C15 -48.36(19) no
C7 C13 C14 C19 134.55(14) no
C7 C13 C20 C21 128.51(13) no
C7 C13 C20 C25 -50.55(19) no
C14 C13 C20 C21 -50.22(17) no
C14 C13 C20 C25 130.72(12) no
C20 C13 C14 C15 130.37(13) no
C20 C13 C14 C19 -46.71(17) no
C13 C14 C15 C16 -178.49(12) no
C13 C14 C19 C18 178.40(11) no
C15 C14 C19 C18 1.3(2) no
C19 C14 C15 C16 -1.4(2) no
C14 C15 C16 C17 0.7(2) no
C15 C16 C17 C18 0.0(2) no
C16 C17 C18 C19 -0.1(2) no
C17 C18 C19 C14 -0.5(2) no
C13 C20 C21 C22 -174.58(11) no
C13 C20 C25 C24 175.91(11) no
C21 C20 C25 C24 -3.2(2) no
C25 C20 C21 C22 4.5(2) no
C20 C21 C22 C23 -2.7(2) no
C21 C22 C23 C24 -0.6(2) no
C22 C23 C24 C25 2.0(2) no
C23 C24 C25 C20 -0.0(2) no
